data_7041202
loop_
_publ_author_name
'Hashimoto, Takumi'
'Fukumoto, Kanako'
'Le, Ngoc Ha-Thu'
'Matsuoka, Tatsuya'
'Kawamorita, Soichiro'
'Komiya, Naruyoshi'
'Naota, Takeshi'

_publ_section_title
;
 Dynamic neighbouring participation of nitrogen lone pairs on the
 chromogenic behaviour of trans-bis(salicylaldiminato)Pt(ii) coordination
 platforms.
;
_journal_issue 48
_journal_name_full 'Dalton transactions (Cambridge, England : 2003)'
_journal_page_first 19257
_journal_page_last 19268
_journal_paper_doi 10.1039/c6dt04005e
_journal_volume 45
_journal_year 2016
_chemical_absolute_configuration 'CHOOSE rm ad rmad syn or unk'
_chemical_formula_moiety 'C28 H40 N4 O2 Pt'
_chemical_formula_sum 'C28 H40 N4 O2 Pt'
_chemical_formula_weight 659.74
_space_group_crystal_system monoclinic
_space_group_IT_number 4
_space_group_name_Hall 'P 2yb'
_space_group_name_H-M_alt 'P 1 21 1'
_symmetry_space_group_name_Hall 'P 2yb'
_symmetry_space_group_name_H-M 'P 1 21 1'
_atom_sites_solution_hydrogens geom
_atom_sites_solution_primary direct
_atom_sites_solution_secondary difmap
_audit_update_record
;
2016-06-16 deposited with the CCDC.
2016-11-14 downloaded from the CCDC.
;
_cell_angle_alpha 90.0000
_cell_angle_beta 101.825(3)
_cell_angle_gamma 90.0000
_cell_formula_units_Z 4
_cell_length_a 10.6527(16)
_cell_length_b 18.415(2)
_cell_length_c 14.174(2)
_cell_measurement_reflns_used 3830
_cell_measurement_temperature 273
_cell_measurement_theta_max 27.49
_cell_measurement_theta_min 3.14
_cell_volume 2721.5(6)
_computing_cell_refinement 'CrystalClear-SM Expert 2.1 b45'
_computing_data_collection 'CrystalClear-SM Expert 2.1 b45 (Rigaku, 2015)'
_computing_data_reduction 'CrystalClear-SM Expert 2.1 b45'
_computing_molecular_graphics 'CrystalStructure 4.1'
_computing_publication_material 'CrystalStructure 4.1 (Rigaku, 2014)'
_computing_structure_refinement 'SHELXL2013 (Sheldrick, 2008)'
_computing_structure_solution 'Il Milione (Burla, et al., 2007)'
_diffrn_ambient_temperature 273
_diffrn_detector_area_resol_mean 5.811
_diffrn_measured_fraction_theta_full 0.995
_diffrn_measured_fraction_theta_max 0.993
_diffrn_measurement_device_type 'Rigaku XtaLAB P100'
_diffrn_measurement_method \w
_diffrn_radiation_type 'Mo K\a'
_diffrn_radiation_wavelength 0.71075
_diffrn_reflns_av_R_equivalents 0.0629
_diffrn_reflns_Laue_measured_fraction_full 0.995
_diffrn_reflns_Laue_measured_fraction_max 0.993
_diffrn_reflns_limit_h_max 12
_diffrn_reflns_limit_h_min -13
_diffrn_reflns_limit_k_max 23
_diffrn_reflns_limit_k_min -22
_diffrn_reflns_limit_l_max 18
_diffrn_reflns_limit_l_min -18
_diffrn_reflns_number 27987
_diffrn_reflns_point_group_measured_fraction_full 0.945
_diffrn_reflns_point_group_measured_fraction_max 0.918
_diffrn_reflns_theta_full 25.242
_diffrn_reflns_theta_max 27.484
_diffrn_reflns_theta_min 3.113
_diffrn_standards_number 0
_exptl_absorpt_coefficient_mu 5.167
_exptl_absorpt_correction_T_max 0.950
_exptl_absorpt_correction_T_min 0.854
_exptl_absorpt_correction_type multi-scan
_exptl_absorpt_process_details 'REQAB (Rigaku, 1998)'
_exptl_crystal_colour yellow
_exptl_crystal_density_diffrn 1.610
_exptl_crystal_density_method 'not measured'
_exptl_crystal_description chip
_exptl_crystal_F_000 1320.00
_exptl_crystal_size_max 0.059
_exptl_crystal_size_mid 0.034
_exptl_crystal_size_min 0.010
_refine_diff_density_max 2.40
_refine_diff_density_min -1.60
_refine_ls_abs_structure_details
;
 Flack x determined using 3335 quotients [(I+)-(I-)]/[(I+)+(I-)]
 (Parsons and Flack (2004), Acta Cryst. A60, s61).
;
_refine_ls_abs_structure_Flack 0.001(7)
_refine_ls_extinction_method none
_refine_ls_goodness_of_fit_ref 1.013
_refine_ls_hydrogen_treatment constr
_refine_ls_number_parameters 535
_refine_ls_number_reflns 11471
_refine_ls_number_restraints 1
_refine_ls_R_factor_all 0.0782
_refine_ls_R_factor_gt 0.0512
_refine_ls_shift/su_max 0.001
_refine_ls_structure_factor_coef Fsqd
_refine_ls_weighting_details 'w = 1/[\s^2^(Fo^2^)+(0.0144P)^2^+5.0383P] where P=(Fo^2^+2Fc^2^)/3'
_refine_ls_weighting_scheme calc
_refine_ls_wR_factor_gt 0.0735
_refine_ls_wR_factor_ref 0.0803
_reflns_number_gt 9133
_reflns_number_total 11471
_reflns_threshold_expression F^2^>2.0\s(F^2^)
_cod_data_source_file c6dt04005e2.cif
_cod_data_source_block PILATUS208
_cod_depositor_comments 'Adding full bibliography for 7041196--7041202.cif.'
_cod_original_cell_volume 2721.4(7)
_cod_database_code 7041202
_shelxl_res_file
;
TITL PILATUS208
CELL  0.71075 10.65270 18.41470 14.17370 90.00000 101.82530 90.00000
ZERR  4 0.00161 0.00239 0.00199 0.00000 0.00310 0.00000
LATT -1
SYMM    -X, .50+Y,    -Z
SFAC C H N O PT
UNIT 112 160 16 8 4
L.S. 20
FMAP 2
PLAN -25
WPDB -2
HTAB
BOND $H
CONF
LIST 4
TEMP 0.0
ACTA
SIZE 0.010 0.034 0.059
EADP C29 C38 C21 C65 C64 C63 C62 C61 C43 C60 C48 C18
EADP C20 C69 C68 C67 C13 C9
WGHT    0.014400    5.038300
FVAR       0.02772
PT1   5    0.184559    0.732994    0.346121    11.00000    0.01447    0.01345 =
         0.01093    0.00087    0.00304    0.00000
PT2   5    0.512947    0.935876   -0.076462    11.00000    0.01219    0.02366 =
         0.02145    0.00599    0.00285   -0.00066
O26   4    0.209450    0.839350    0.371533    11.00000    0.02590    0.00910 =
         0.02824    0.00238    0.00228   -0.00115
O51   4    0.443710    0.930217    0.044482    11.00000    0.01722    0.03795 =
         0.02118    0.00645    0.00518   -0.00132
O52   4    0.583605    0.940030   -0.194956    11.00000    0.02656    0.04170 =
         0.02592    0.00801    0.00573   -0.00273
O53   4    0.146922    0.628045    0.317616    11.00000    0.02523    0.01613 =
         0.01863   -0.00555    0.00260   -0.00489
N4    3    0.151022    0.751901    0.201803    11.00000    0.02368    0.01589 =
         0.01080   -0.00334    0.00584   -0.00466
N12   3    0.334013    0.959424   -0.151609    11.00000    0.01349    0.02285 =
         0.01925   -0.00088    0.00898   -0.00261
N14   3    0.226198    0.713339    0.489133    11.00000    0.00449    0.02234 =
         0.01812    0.00105    0.00579    0.00191
N19   3    0.693893    0.914447   -0.000833    11.00000    0.02650    0.02302 =
         0.02404    0.00280    0.00460   -0.00042
N28   3    0.166830    0.698435    0.129357    11.00000    0.02673    0.01544 =
         0.01223   -0.00657    0.00672   -0.00516
N47   3    0.804685    0.903125   -0.045379    11.00000    0.01569    0.02917 =
         0.02054    0.00297    0.00891    0.00632
N49   3    0.215913    0.956622   -0.115042    11.00000    0.01521    0.02575 =
         0.02337    0.00218    0.01335   -0.00047
N54   3    0.286776    0.764078    0.563253    11.00000    0.01590    0.01744 =
         0.01505   -0.00894    0.00278   -0.00195
C3    1    0.398482    0.988202   -0.304328    11.00000    0.01949    0.01581 =
         0.01278   -0.00573    0.00718   -0.00173
C5    1    0.196212    0.884584   -0.079017    11.00000    0.01896    0.02837 =
         0.01812    0.00660   -0.00024   -0.00379
AFIX  23
H5A   2    0.121898    0.885660   -0.049316    11.00000   -1.20000
H5B   2    0.270060    0.871693   -0.029540    11.00000   -1.20000
AFIX   0
C6    1    0.784754    0.839580   -0.109813    11.00000    0.02390    0.02408 =
         0.02168   -0.00688    0.00639    0.01014
AFIX  23
H6A   2    0.837083    0.844692   -0.157946    11.00000   -1.20000
H6B   2    0.695649    0.837954   -0.143095    11.00000   -1.20000
AFIX   0
C7    1    0.773585    0.702303   -0.115855    11.00000    0.04258    0.02487 =
         0.06273   -0.01686   -0.00491   -0.00071
AFIX  23
H7A   2    0.798877    0.706206   -0.177623    11.00000   -1.20000
H7B   2    0.816693    0.660312   -0.082727    11.00000   -1.20000
AFIX   0
C8    1    0.510576    0.926615    0.133468    11.00000    0.02284    0.00918 =
         0.01837    0.00023    0.00369   -0.00997
C9    1    0.111446    0.881054    0.211732    11.00000    0.01839    0.02214 =
         0.02223    0.00136    0.00769   -0.00012
C10   1    0.644834    0.921051    0.159376    11.00000    0.01712    0.01207 =
         0.02255   -0.00416    0.00674   -0.00338
C11   1    0.842513    0.969593   -0.083898    11.00000    0.02159    0.02505 =
         0.02994    0.00036    0.00966   -0.00429
AFIX  33
H11A  2    0.915204    0.960846   -0.112688    11.00000   -1.20000
H11B  2    0.772724    0.987948   -0.131838    11.00000   -1.20000
H11C  2    0.864981    1.004564   -0.033004    11.00000   -1.20000
AFIX   0
C13   1    0.068685    0.942323    0.154917    11.00000    0.01839    0.02214 =
         0.02223    0.00136    0.00769   -0.00012
AFIX  43
H13   2    0.037284    0.936050    0.089210    11.00000   -1.20000
AFIX   0
C15   1    0.529008    0.967635   -0.279278    11.00000    0.01731    0.01747 =
         0.02685   -0.01008    0.00048   -0.00499
C16   1    0.059385    0.467589    0.497610    11.00000    0.02352    0.01884 =
         0.02056    0.00465    0.00461   -0.00439
AFIX  43
H16   2    0.040700    0.430298    0.536792    11.00000   -1.20000
AFIX   0
C17   1    0.200147    0.652444    0.528614    11.00000    0.01761    0.01277 =
         0.01970   -0.00235    0.00383    0.00299
AFIX  43
H17   2    0.221522    0.649836    0.595518    11.00000   -1.20000
AFIX   0
C18   1    0.290656    0.661415    0.155703    11.00000    0.02100    0.03213 =
         0.05300   -0.00495    0.01105   -0.00129
AFIX  23
H18A  2    0.296363    0.624791    0.107573    11.00000   -1.20000
H18B  2    0.295811    0.636946    0.216983    11.00000   -1.20000
AFIX   0
C20   1    0.160183    0.891014    0.312033    11.00000    0.01839    0.02214 =
         0.02223    0.00136    0.00769   -0.00012
C21   1    0.633858    0.763923    0.527016    11.00000    0.02100    0.03213 =
         0.05300   -0.00495    0.01105   -0.00129
AFIX  23
H21A  2    0.615887    0.775000    0.458661    11.00000   -1.20000
H21B  2    0.659823    0.808697    0.561590    11.00000   -1.20000
AFIX   0
C22   1    0.055186    0.650389    0.106433    11.00000    0.03257    0.01650 =
         0.01482   -0.00290    0.00736   -0.00567
AFIX  33
H22A  2    0.067827    0.615721    0.058658    11.00000   -1.20000
H22B  2    0.044696    0.625284    0.163674    11.00000   -1.20000
H22C  2   -0.020156    0.678665    0.081940    11.00000   -1.20000
AFIX   0
C23   1    0.634275    0.922105    0.329410    11.00000    0.02207    0.04057 =
         0.01668   -0.00065    0.00143   -0.00717
AFIX  43
H23   2    0.674342    0.920699    0.394175    11.00000   -1.20000
AFIX   0
C24   1    0.605525    0.976446   -0.346928    11.00000    0.01872    0.04092 =
         0.02762    0.00451    0.00541    0.00521
AFIX  43
H24   2    0.691415    0.962966   -0.331170    11.00000   -1.20000
AFIX   0
C25   1    0.141944    0.589436    0.478858    11.00000    0.00743    0.01050 =
         0.03116   -0.00267    0.00454    0.00542
C27   1    0.705311    0.919234    0.259116    11.00000    0.01758    0.01668 =
         0.03662   -0.00127   -0.00700   -0.00290
AFIX  43
H27   2    0.794182    0.916056    0.276575    11.00000   -1.20000
AFIX   0
C29   1    0.408370    0.792147    0.541393    11.00000    0.02100    0.03213 =
         0.05300   -0.00495    0.01105   -0.00129
AFIX  23
H29A  2    0.392408    0.809264    0.475286    11.00000   -1.20000
H29B  2    0.437407    0.833180    0.583085    11.00000   -1.20000
AFIX   0
C30   1    0.120492    0.814344    0.163443    11.00000    0.01003    0.02152 =
         0.01176    0.00475   -0.00034   -0.00156
AFIX  43
H30   2    0.102257    0.816008    0.096442    11.00000   -1.20000
AFIX   0
C31   1    0.176075    0.825831   -0.157478    11.00000    0.01759    0.02796 =
         0.02135    0.00274    0.00393   -0.00815
AFIX  23
H31A  2    0.093367    0.833331   -0.199996    11.00000   -1.20000
H31B  2    0.241488    0.831044   -0.195592    11.00000   -1.20000
AFIX   0
C32   1    0.556364    1.004892   -0.437293    11.00000    0.02507    0.03626 =
         0.02099   -0.00072    0.01127   -0.00561
AFIX  43
H32   2    0.610051    1.010634   -0.480887    11.00000   -1.20000
AFIX   0
C33   1    0.214277    1.015687   -0.046400    11.00000    0.02410    0.02601 =
         0.03357    0.00137    0.01003    0.00080
AFIX  33
H33A  2    0.227948    1.061090   -0.076026    11.00000   -1.20000
H33B  2    0.132722    1.016612   -0.027550    11.00000   -1.20000
H33C  2    0.281088    1.008150    0.009454    11.00000   -1.20000
AFIX   0
C34   1    0.196369    0.818883    0.580212    11.00000    0.01921    0.02803 =
         0.02988   -0.00566    0.00930    0.00280
AFIX  33
H34A  2    0.238237    0.851742    0.629281    11.00000   -1.20000
H34B  2    0.165247    0.845302    0.521704    11.00000   -1.20000
H34C  2    0.125712    0.795924    0.600891    11.00000   -1.20000
AFIX   0
C35   1    0.428209    1.025062   -0.464177    11.00000    0.03671    0.03084 =
         0.02112    0.00510    0.00276    0.00187
AFIX  43
H35   2    0.396619    1.045141   -0.524582    11.00000   -1.20000
AFIX   0
C36   1    0.112042    0.532271    0.536025    11.00000    0.02436    0.02110 =
         0.02387   -0.00709    0.00619    0.00070
AFIX  43
H36   2    0.128412    0.538251    0.602576    11.00000   -1.20000
AFIX   0
C37   1    0.035537    0.460557    0.398225    11.00000    0.01443    0.02579 =
         0.02883   -0.00008    0.00601    0.00326
AFIX  43
H37   2   -0.000762    0.417576    0.370862    11.00000   -1.20000
AFIX   0
C38   1    0.510787    0.736488    0.554716    11.00000    0.02100    0.03213 =
         0.05300   -0.00495    0.01105   -0.00129
AFIX  23
H38A  2    0.479931    0.694353    0.515736    11.00000   -1.20000
H38B  2    0.529990    0.721322    0.621672    11.00000   -1.20000
AFIX   0
C39   1    0.726118    0.912935    0.092906    11.00000    0.01511    0.02124 =
         0.02750   -0.00491    0.00568   -0.00198
AFIX  43
H39   2    0.812642    0.905671    0.119072    11.00000   -1.20000
AFIX   0
C40   1    0.347696    1.014672   -0.398968    11.00000    0.01942    0.02553 =
         0.02141    0.00094   -0.00125    0.00244
AFIX  43
H40   2    0.260672    1.025058   -0.417358    11.00000   -1.20000
AFIX   0
C41   1    0.181291    0.750558   -0.118183    11.00000    0.05870    0.04253 =
         0.01661    0.00205    0.00566    0.00052
AFIX  23
H41A  2    0.113292    0.745188   -0.082475    11.00000   -1.20000
H41B  2    0.262181    0.744460   -0.072861    11.00000   -1.20000
AFIX   0
C42   1    0.063077    0.514176    0.338325    11.00000    0.01224    0.02324 =
         0.01905    0.00482    0.00457    0.00418
AFIX  43
H42   2    0.046165    0.507008    0.271972    11.00000   -1.20000
AFIX   0
C43   1    0.643458    0.730348    0.196167    11.00000    0.02100    0.03213 =
         0.05300   -0.00495    0.01105   -0.00129
AFIX  23
H43A  2    0.629920    0.770553    0.237161    11.00000   -1.20000
H43B  2    0.641363    0.749641    0.132182    11.00000   -1.20000
AFIX   0
C44   1    0.502043    0.927127    0.302762    11.00000    0.03054    0.03653 =
         0.02375   -0.00388    0.01418   -0.00531
AFIX  43
H44   2    0.453849    0.928914    0.350502    11.00000   -1.20000
AFIX   0
C45   1    0.311490    0.980063   -0.241467    11.00000    0.02071    0.01967 =
         0.02209   -0.00719    0.00504   -0.01315
AFIX  43
H45   2    0.226389    0.990999   -0.268149    11.00000   -1.20000
AFIX   0
C46   1    0.818109    0.770291   -0.056501    11.00000    0.03552    0.03999 =
         0.04831    0.00089    0.01427    0.00306
AFIX  23
H46A  2    0.780004    0.770391    0.000063    11.00000   -1.20000
H46B  2    0.910450    0.768007   -0.034506    11.00000   -1.20000
AFIX   0
C48   1    0.402074    0.712884    0.163524    11.00000    0.02100    0.03213 =
         0.05300   -0.00495    0.01105   -0.00129
AFIX  23
H48A  2    0.395861    0.749453    0.211612    11.00000   -1.20000
H48B  2    0.396170    0.737476    0.102250    11.00000   -1.20000
AFIX   0
C50   1    0.440917    0.929509    0.208997    11.00000    0.03004    0.03118 =
         0.01477   -0.00267    0.00862   -0.00356
AFIX  43
H50   2    0.351972    0.933096    0.193773    11.00000   -1.20000
AFIX   0
C55   1    0.168512    0.690359   -0.191911    11.00000    0.03350    0.02730 =
         0.04807    0.00141    0.01020   -0.00404
AFIX  23
H55A  2    0.078241    0.683531   -0.219785    11.00000   -1.20000
H55B  2    0.210373    0.705528   -0.243315    11.00000   -1.20000
AFIX   0
C56   1    0.224367    0.618368   -0.153208    11.00000    0.03861    0.03503 =
         0.04123   -0.00262    0.00572    0.00325
AFIX  23
H56A  2    0.196978    0.581547   -0.202026    11.00000   -1.20000
H56B  2    0.188780    0.605675   -0.097645    11.00000   -1.20000
AFIX   0
C57   1    0.370342    0.615972   -0.123671    11.00000    0.03668    0.03794 =
         0.02541    0.00495   -0.00301   -0.00056
AFIX  23
H57A  2    0.399433    0.656213   -0.080561    11.00000   -1.20000
H57B  2    0.395760    0.571300   -0.088683    11.00000   -1.20000
AFIX   0
C58   1    0.434991    0.620106   -0.209133    11.00000    0.04369    0.03062 =
         0.04749    0.00845    0.00640   -0.00243
AFIX  23
H58A  2    0.403536    0.662860   -0.246576    11.00000   -1.20000
H58B  2    0.409418    0.578040   -0.249716    11.00000   -1.20000
AFIX   0
C59   1    0.581943    0.623312   -0.184355    11.00000    0.04174    0.02982 =
         0.05231    0.00613    0.01727   -0.00473
AFIX  23
H59A  2    0.614143    0.581755   -0.144649    11.00000   -1.20000
H59B  2    0.614205    0.619995   -0.243431    11.00000   -1.20000
AFIX   0
C60   1    0.532588    0.675938    0.190652    11.00000    0.02100    0.03213 =
         0.05300   -0.00495    0.01105   -0.00129
AFIX  23
H60A  2    0.539083    0.638945    0.143166    11.00000   -1.20000
H60B  2    0.539892    0.652180    0.252621    11.00000   -1.20000
AFIX   0
C61   1    0.778575    0.697606    0.235644    11.00000    0.02100    0.03213 =
         0.05300   -0.00495    0.01105   -0.00129
AFIX  23
H61A  2    0.785955    0.652460    0.201940    11.00000   -1.20000
H61B  2    0.842563    0.730767    0.220768    11.00000   -1.20000
AFIX   0
C62   1    0.808019    0.683162    0.339815    11.00000    0.02100    0.03213 =
         0.05300   -0.00495    0.01105   -0.00129
AFIX  23
H62A  2    0.878553    0.648864    0.353063    11.00000   -1.20000
H62B  2    0.734106    0.659602    0.356542    11.00000   -1.20000
AFIX   0
C63   1    0.844161    0.749981    0.408122    11.00000    0.02100    0.03213 =
         0.05300   -0.00495    0.01105   -0.00129
AFIX  23
H63A  2    0.922045    0.770798    0.394244    11.00000   -1.20000
H63B  2    0.777034    0.785942    0.389891    11.00000   -1.20000
AFIX   0
C64   1    0.864201    0.740679    0.511891    11.00000    0.02100    0.03213 =
         0.05300   -0.00495    0.01105   -0.00129
AFIX  23
H64A  2    0.888440    0.787111    0.542579    11.00000   -1.20000
H64B  2    0.935215    0.707444    0.532321    11.00000   -1.20000
AFIX   0
C65   1    0.743563    0.710845    0.548183    11.00000    0.02100    0.03213 =
         0.05300   -0.00495    0.01105   -0.00129
AFIX  23
H65A  2    0.717055    0.664992    0.516634    11.00000   -1.20000
H65B  2    0.766431    0.702135    0.617069    11.00000   -1.20000
AFIX   0
C66   1    0.117392    0.580521    0.377953    11.00000    0.00500    0.01603 =
         0.01763   -0.00326    0.00526    0.00004
C67   1    0.071575    1.010731    0.192701    11.00000    0.01839    0.02214 =
         0.02223    0.00136    0.00769   -0.00012
AFIX  43
H67   2    0.044333    1.050486    0.153348    11.00000   -1.20000
AFIX   0
C68   1    0.116563    1.019623    0.292183    11.00000    0.01839    0.02214 =
         0.02223    0.00136    0.00769   -0.00012
AFIX  43
H68   2    0.116286    1.065545    0.319446    11.00000   -1.20000
AFIX   0
C69   1    0.160477    0.961993    0.349090    11.00000    0.01839    0.02214 =
         0.02223    0.00136    0.00769   -0.00012
AFIX  43
H69   2    0.191724    0.969593    0.414561    11.00000   -1.20000
AFIX   0
C70   1    0.631462    0.690426   -0.132860    11.00000    0.03953    0.04948 =
         0.06738   -0.00281   -0.00905    0.01442
AFIX  23
H70A  2    0.606339    0.690445   -0.070835    11.00000   -1.20000
H70B  2    0.589565    0.731476   -0.169133    11.00000   -1.20000
AFIX   0
HKLF 4
 
REM  PILATUS208
REM R1 =  0.0512 for    9133 Fo > 4sig(Fo)  and  0.0782 for all   11471 data
REM    535 parameters refined using      1 restraints
 
END  
     
WGHT      0.0111      6.3068 

REM Instructions for potential hydrogen bonds
HTAB C5 O51
HTAB C6 O52
HTAB C11 O52
HTAB C18 O53
HTAB C22 O53
HTAB C29 O26
HTAB C33 O51
HTAB C34 O26

REM Highest difference peak  2.395,  deepest hole -1.596,  1-sigma level  0.202
Q1    1   0.5065  0.9177 -0.1340  11.00000  0.05    2.40
Q2    1   0.7842  0.7538 -0.1376  11.00000  0.05    1.15
Q3    1   0.7333  0.7348  0.3477  11.00000  0.05    1.12
Q4    1   0.1786  0.7601  0.4005  11.00000  0.05    1.03
Q5    1   0.1705  0.7529  0.2831  11.00000  0.05    0.96
Q6    1   0.2772  0.7346  0.3705  11.00000  0.05    0.96
Q7    1   0.5209  0.5556 -0.1275  11.00000  0.05    0.95
Q8    1   0.6305  0.7366  0.3557  11.00000  0.05    0.95
Q9    1   0.4942  1.0366  0.1378  11.00000  0.05    0.94
Q10   1   0.0818  0.7381  0.3516  11.00000  0.05    0.94
Q11   1   0.8246  0.7637  0.4539  11.00000  0.05    0.93
Q12   1   0.5368  0.6651  0.4561  11.00000  0.05    0.86
Q13   1  -0.0409  0.8899  0.3287  11.00000  0.05    0.83
Q14   1   0.1437  0.4149  0.2598  11.00000  0.05    0.82
Q15   1   0.6185  0.9139 -0.4228  11.00000  0.05    0.82
Q16   1   0.9377  0.9471 -0.0961  11.00000  0.05    0.80
Q17   1   0.5859  1.0266 -0.0378  11.00000  0.05    0.80
Q18   1   0.8575  0.7301  0.4397  11.00000  0.05    0.80
Q19   1   0.1199  0.9168  0.3557  11.00000  0.05    0.79
Q20   1   0.8046  0.8029  0.6030  11.00000  0.05    0.78
Q21   1   0.0595  0.9347 -0.0747  11.00000  0.05    0.77
Q22   1   0.9449  0.9305 -0.0828  11.00000  0.05    0.76
Q23   1   0.4195  0.7614  0.1759  11.00000  0.05    0.75
Q24   1   0.2986  0.7129  0.4742  11.00000  0.05    0.74
Q25   1   0.6089  0.9363 -0.1004  11.00000  0.05    0.73
;

loop_
_symmetry_equiv_pos_site_id
_space_group_symop_operation_xyz
1 +X,+Y,+Z
2 -X,1/2+Y,-Z

loop_
_atom_site_label
_atom_site_type_symbol
_atom_site_fract_x
_atom_site_fract_y
_atom_site_fract_z
_atom_site_U_iso_or_equiv
_atom_site_adp_type
_atom_site_occupancy
_atom_site_site_symmetry_multiplicity
_atom_site_calc_flag
_atom_site_refinement_flags
Pt1 Pt 0.18456(4) 0.73299(3) 0.34612(3) 0.01289(11) Uani 1 2 d .
Pt2 Pt 0.51295(5) 0.93588(2) -0.07646(4) 0.01918(14) Uani 1 2 d .
O26 O 0.2095(8) 0.8394(4) 0.3715(6) 0.022(2) Uani 1 2 d .
O51 O 0.4437(7) 0.9302(5) 0.0445(6) 0.025(2) Uani 1 2 d .
O52 O 0.5836(8) 0.9400(6) -0.1950(6) 0.031(2) Uani 1 2 d .
O53 O 0.1469(8) 0.6281(4) 0.3176(6) 0.020(2) Uani 1 2 d .
N4 N 0.1510(10) 0.7519(5) 0.2018(7) 0.016(2) Uani 1 2 d .
N12 N 0.3340(9) 0.9594(5) -0.1516(7) 0.018(2) Uani 1 2 d .
N14 N 0.2262(9) 0.7133(5) 0.4891(7) 0.014(2) Uani 1 2 d .
N19 N 0.6939(10) 0.9144(5) -0.0008(8) 0.025(3) Uani 1 2 d .
N28 N 0.1668(10) 0.6984(5) 0.1294(7) 0.018(2) Uani 1 2 d .
N47 N 0.8047(10) 0.9031(5) -0.0454(8) 0.021(2) Uani 1 2 d .
N49 N 0.2159(9) 0.9566(5) -0.1150(8) 0.020(2) Uani 1 2 d .
N54 N 0.2868(10) 0.7641(5) 0.5633(7) 0.016(2) Uani 1 2 d .
C3 C 0.3985(12) 0.9882(6) -0.3043(9) 0.015(3) Uani 1 2 d .
C5 C 0.1962(13) 0.8846(6) -0.0790(9) 0.022(3) Uani 1 2 d .
C6 C 0.7847(13) 0.8396(6) -0.1098(9) 0.023(3) Uani 1 2 d .
C7 C 0.7736(16) 0.7023(7) -0.1158(13) 0.046(5) Uani 1 2 d .
C8 C 0.5106(12) 0.9266(6) 0.1335(8) 0.017(3) Uani 1 2 d .
C9 C 0.1114(12) 0.8811(7) 0.2117(9) 0.0204(12) Uani 1 2 d .
C10 C 0.6448(12) 0.9211(6) 0.1594(9) 0.017(3) Uani 1 2 d .
C11 C 0.8425(13) 0.9696(7) -0.0839(10) 0.025(3) Uani 1 2 d .
C13 C 0.0687(11) 0.9423(7) 0.1549(9) 0.0204(12) Uani 1 2 d .
C15 C 0.5290(13) 0.9676(7) -0.2793(10) 0.021(3) Uani 1 2 d .
C16 C 0.0594(12) 0.4676(6) 0.4976(9) 0.021(3) Uani 1 2 d .
C17 C 0.2001(12) 0.6524(6) 0.5286(10) 0.017(3) Uani 1 2 d .
C18 C 0.2907(13) 0.6614(7) 0.1557(12) 0.0349(11) Uani 1 2 d .
C20 C 0.1602(12) 0.8910(7) 0.3120(9) 0.0204(12) Uani 1 2 d .
C21 C 0.6339(13) 0.7639(7) 0.5270(12) 0.0349(11) Uani 1 2 d .
C22 C 0.0552(13) 0.6504(6) 0.1064(9) 0.021(3) Uani 1 2 d .
C23 C 0.6343(12) 0.9221(7) 0.3294(9) 0.027(3) Uani 1 2 d .
C24 C 0.6055(13) 0.9765(7) -0.3469(10) 0.029(3) Uani 1 2 d .
C25 C 0.1419(11) 0.5894(6) 0.4789(9) 0.016(3) Uani 1 2 d .
C27 C 0.7053(13) 0.9192(6) 0.2591(10) 0.025(3) Uani 1 2 d .
C29 C 0.4084(13) 0.7922(7) 0.5414(12) 0.0349(11) Uani 1 2 d .
C30 C 0.1205(11) 0.8143(6) 0.1634(9) 0.015(3) Uani 1 2 d .
C31 C 0.1761(13) 0.8258(7) -0.1575(9) 0.022(3) Uani 1 2 d .
C32 C 0.5564(13) 1.0049(7) -0.4373(10) 0.027(3) Uani 1 2 d .
C33 C 0.2143(13) 1.0157(7) -0.0464(10) 0.027(3) Uani 1 2 d .
C34 C 0.1964(12) 0.8189(7) 0.5802(10) 0.025(3) Uani 1 2 d .
C35 C 0.4282(14) 1.0251(7) -0.4642(10) 0.030(3) Uani 1 2 d .
C36 C 0.1120(12) 0.5323(7) 0.5360(10) 0.023(3) Uani 1 2 d .
C37 C 0.0355(12) 0.4606(7) 0.3982(9) 0.023(3) Uani 1 2 d .
C38 C 0.5108(11) 0.7365(8) 0.5547(10) 0.0349(11) Uani 1 2 d .
C39 C 0.7261(12) 0.9129(6) 0.0929(10) 0.021(3) Uani 1 2 d .
C40 C 0.3477(13) 1.0147(6) -0.3990(9) 0.023(3) Uani 1 2 d .
C41 C 0.1813(16) 0.7506(7) -0.1182(10) 0.040(4) Uani 1 2 d .
C42 C 0.0631(11) 0.5142(6) 0.3383(9) 0.018(3) Uani 1 2 d .
C43 C 0.6435(11) 0.7304(9) 0.1962(10) 0.0349(11) Uani 1 2 d .
C44 C 0.5020(12) 0.9271(8) 0.3028(9) 0.029(3) Uani 1 2 d .
C45 C 0.3115(13) 0.9801(6) -0.2415(9) 0.021(3) Uani 1 2 d .
C46 C 0.8181(16) 0.7703(8) -0.0565(12) 0.040(4) Uani 1 2 d .
C48 C 0.4021(12) 0.7129(7) 0.1635(12) 0.0349(11) Uani 1 2 d .
C50 C 0.4409(13) 0.9295(8) 0.2090(9) 0.025(3) Uani 1 2 d .
C55 C 0.1685(14) 0.6904(7) -0.1919(12) 0.036(4) Uani 1 2 d .
C56 C 0.2244(14) 0.6184(8) -0.1532(11) 0.039(4) Uani 1 2 d .
C57 C 0.3703(14) 0.6160(8) -0.1237(10) 0.035(4) Uani 1 2 d .
C58 C 0.4350(15) 0.6201(8) -0.2091(12) 0.041(4) Uani 1 2 d .
C59 C 0.5819(15) 0.6233(7) -0.1844(12) 0.040(4) Uani 1 2 d .
C60 C 0.5326(13) 0.6759(7) 0.1906(12) 0.0349(11) Uani 1 2 d .
C61 C 0.7786(13) 0.6976(8) 0.2356(11) 0.0349(11) Uani 1 2 d .
C62 C 0.8080(14) 0.6832(8) 0.3398(12) 0.0349(11) Uani 1 2 d .
C63 C 0.8442(14) 0.7500(7) 0.4081(11) 0.0349(11) Uani 1 2 d .
C64 C 0.8642(13) 0.7407(10) 0.5119(11) 0.0349(11) Uani 1 2 d .
C65 C 0.7436(13) 0.7108(7) 0.5482(12) 0.0349(11) Uani 1 2 d .
C66 C 0.1174(11) 0.5805(6) 0.3780(9) 0.012(3) Uani 1 2 d .
C67 C 0.0716(12) 1.0107(7) 0.1927(10) 0.0204(12) Uani 1 2 d .
C68 C 0.1166(12) 1.0196(7) 0.2922(9) 0.0204(12) Uani 1 2 d .
C69 C 0.1605(12) 0.9620(6) 0.3491(10) 0.0204(12) Uani 1 2 d .
C70 C 0.6315(16) 0.6904(9) -0.1329(14) 0.055(5) Uani 1 2 d .
H5A H 0.1219 0.88566 -0.04932 0.0269 Uiso 1 2 calc R
H5B H 0.27006 0.87169 -0.02954 0.0269 Uiso 1 2 calc R
H6A H 0.83708 0.84469 -0.15795 0.0276 Uiso 1 2 calc R
H6B H 0.69565 0.83795 -0.14309 0.0276 Uiso 1 2 calc R
H7A H 0.79888 0.70621 -0.17762 0.0547 Uiso 1 2 calc R
H7B H 0.81669 0.66031 -0.08273 0.0547 Uiso 1 2 calc R
H11A H 0.9152 0.96085 -0.11269 0.0299 Uiso 1 2 calc R
H11B H 0.77272 0.98795 -0.13184 0.0299 Uiso 1 2 calc R
H11C H 0.86498 1.00456 -0.033 0.0299 Uiso 1 2 calc R
H13 H 0.03728 0.93605 0.08921 0.0245 Uiso 1 2 calc R
H16 H 0.0407 0.4303 0.53679 0.0251 Uiso 1 2 calc R
H17 H 0.22152 0.64984 0.59552 0.0200 Uiso 1 2 calc R
H18A H 0.29636 0.62479 0.10757 0.0419 Uiso 1 2 calc R
H18B H 0.29581 0.63695 0.21698 0.0419 Uiso 1 2 calc R
H21A H 0.61589 0.775 0.45866 0.0419 Uiso 1 2 calc R
H21B H 0.65982 0.8087 0.56159 0.0419 Uiso 1 2 calc R
H22A H 0.06783 0.61572 0.05866 0.0251 Uiso 1 2 calc R
H22B H 0.0447 0.62528 0.16367 0.0251 Uiso 1 2 calc R
H22C H -0.02016 0.67867 0.08194 0.0251 Uiso 1 2 calc R
H23 H 0.67434 0.9207 0.39417 0.0322 Uiso 1 2 calc R
H24 H 0.69142 0.96297 -0.33117 0.0348 Uiso 1 2 calc R
H27 H 0.79418 0.91606 0.27657 0.0305 Uiso 1 2 calc R
H29A H 0.39241 0.80926 0.47529 0.0419 Uiso 1 2 calc R
H29B H 0.43741 0.83318 0.58308 0.0419 Uiso 1 2 calc R
H30 H 0.10226 0.81601 0.09644 0.0178 Uiso 1 2 calc R
H31A H 0.09337 0.83333 -0.2 0.0268 Uiso 1 2 calc R
H31B H 0.24149 0.83104 -0.19559 0.0268 Uiso 1 2 calc R
H32 H 0.61005 1.01063 -0.48089 0.0318 Uiso 1 2 calc R
H33A H 0.22795 1.06109 -0.07603 0.0328 Uiso 1 2 calc R
H33B H 0.13272 1.01661 -0.02755 0.0328 Uiso 1 2 calc R
H33C H 0.28109 1.00815 0.00945 0.0328 Uiso 1 2 calc R
H34A H 0.23824 0.85174 0.62928 0.0301 Uiso 1 2 calc R
H34B H 0.16525 0.8453 0.5217 0.0301 Uiso 1 2 calc R
H34C H 0.12571 0.79592 0.60089 0.0301 Uiso 1 2 calc R
H35 H 0.39662 1.04514 -0.52458 0.0360 Uiso 1 2 calc R
H36 H 0.12841 0.53825 0.60258 0.0275 Uiso 1 2 calc R
H37 H -0.00076 0.41758 0.37086 0.0273 Uiso 1 2 calc R
H38A H 0.47993 0.69435 0.51574 0.0419 Uiso 1 2 calc R
H38B H 0.52999 0.72132 0.62167 0.0419 Uiso 1 2 calc R
H39 H 0.81264 0.90567 0.11907 0.0253 Uiso 1 2 calc R
H40 H 0.26067 1.02506 -0.41736 0.0275 Uiso 1 2 calc R
H41A H 0.11329 0.74519 -0.08247 0.0475 Uiso 1 2 calc R
H41B H 0.26218 0.74446 -0.07286 0.0475 Uiso 1 2 calc R
H42 H 0.04616 0.50701 0.27197 0.0216 Uiso 1 2 calc R
H43A H 0.62992 0.77055 0.23716 0.0419 Uiso 1 2 calc R
H43B H 0.64136 0.74964 0.13218 0.0419 Uiso 1 2 calc R
H44 H 0.45385 0.92891 0.3505 0.0349 Uiso 1 2 calc R
H45 H 0.22639 0.991 -0.26815 0.0249 Uiso 1 2 calc R
H46A H 0.78 0.77039 0.00006 0.0486 Uiso 1 2 calc R
H46B H 0.91045 0.76801 -0.03451 0.0486 Uiso 1 2 calc R
H48A H 0.39586 0.74945 0.21161 0.0419 Uiso 1 2 calc R
H48B H 0.39617 0.73748 0.10225 0.0419 Uiso 1 2 calc R
H50 H 0.35197 0.9331 0.19377 0.0297 Uiso 1 2 calc R
H55A H 0.07824 0.68353 -0.21979 0.0432 Uiso 1 2 calc R
H55B H 0.21037 0.70553 -0.24332 0.0432 Uiso 1 2 calc R
H56A H 0.19698 0.58155 -0.20203 0.0464 Uiso 1 2 calc R
H56B H 0.18878 0.60568 -0.09765 0.0464 Uiso 1 2 calc R
H57A H 0.39943 0.65621 -0.08056 0.0416 Uiso 1 2 calc R
H57B H 0.39576 0.5713 -0.08868 0.0416 Uiso 1 2 calc R
H58A H 0.40354 0.66286 -0.24658 0.0492 Uiso 1 2 calc R
H58B H 0.40942 0.57804 -0.24972 0.0492 Uiso 1 2 calc R
H59A H 0.61414 0.58175 -0.14465 0.0482 Uiso 1 2 calc R
H59B H 0.6142 0.61999 -0.24343 0.0482 Uiso 1 2 calc R
H60A H 0.53908 0.63895 0.14317 0.0419 Uiso 1 2 calc R
H60B H 0.53989 0.65218 0.25262 0.0419 Uiso 1 2 calc R
H61A H 0.78596 0.65246 0.20194 0.0419 Uiso 1 2 calc R
H61B H 0.84256 0.73077 0.22077 0.0419 Uiso 1 2 calc R
H62A H 0.87855 0.64886 0.35306 0.0419 Uiso 1 2 calc R
H62B H 0.73411 0.6596 0.35654 0.0419 Uiso 1 2 calc R
H63A H 0.92205 0.7708 0.39424 0.0419 Uiso 1 2 calc R
H63B H 0.77703 0.78594 0.38989 0.0419 Uiso 1 2 calc R
H64A H 0.88844 0.78711 0.54258 0.0419 Uiso 1 2 calc R
H64B H 0.93521 0.70744 0.53232 0.0419 Uiso 1 2 calc R
H65A H 0.71706 0.66499 0.51663 0.0419 Uiso 1 2 calc R
H65B H 0.76643 0.70213 0.61707 0.0419 Uiso 1 2 calc R
H67 H 0.04433 1.05049 0.15335 0.0245 Uiso 1 2 calc R
H68 H 0.11629 1.06554 0.31945 0.0245 Uiso 1 2 calc R
H69 H 0.19172 0.96959 0.41456 0.0245 Uiso 1 2 calc R
H70A H 0.60634 0.69044 -0.07084 0.0660 Uiso 1 2 calc R
H70B H 0.58956 0.73148 -0.16913 0.0660 Uiso 1 2 calc R

loop_
_atom_site_aniso_label
_atom_site_aniso_U_11
_atom_site_aniso_U_22
_atom_site_aniso_U_33
_atom_site_aniso_U_12
_atom_site_aniso_U_13
_atom_site_aniso_U_23
Pt1 0.0145(3) 0.0135(2) 0.0109(2) 0.0000(3) 0.00304(19) 0.0009(2)
Pt2 0.0122(3) 0.0237(3) 0.0215(3) -0.0007(3) 0.0029(2) 0.0060(3)
O26 0.026(5) 0.009(4) 0.028(5) -0.001(4) 0.002(4) 0.002(4)
O51 0.017(4) 0.038(5) 0.021(5) -0.001(5) 0.005(4) 0.006(5)
O52 0.027(5) 0.042(5) 0.026(5) -0.003(5) 0.006(4) 0.008(5)
O53 0.025(5) 0.016(5) 0.019(5) -0.005(4) 0.003(4) -0.006(4)
N4 0.024(6) 0.016(6) 0.011(5) -0.005(4) 0.006(5) -0.003(4)
N12 0.013(5) 0.023(6) 0.019(6) -0.003(4) 0.009(5) -0.001(4)
N14 0.004(5) 0.022(6) 0.018(6) 0.002(4) 0.006(4) 0.001(4)
N19 0.026(6) 0.023(6) 0.024(7) -0.000(5) 0.005(5) 0.003(4)
N28 0.027(7) 0.015(5) 0.012(6) -0.005(5) 0.007(5) -0.007(4)
N47 0.016(6) 0.029(6) 0.021(6) 0.006(5) 0.009(5) 0.003(5)
N49 0.015(6) 0.026(6) 0.023(6) -0.000(5) 0.013(5) 0.002(4)
N54 0.016(6) 0.017(5) 0.015(6) -0.002(4) 0.003(5) -0.009(4)
C3 0.019(7) 0.016(6) 0.013(7) -0.002(6) 0.007(6) -0.006(5)
C5 0.019(7) 0.028(7) 0.018(8) -0.004(6) -0.000(6) 0.007(6)
C6 0.024(7) 0.024(7) 0.022(7) 0.010(6) 0.006(6) -0.007(6)
C7 0.043(11) 0.025(8) 0.063(13) -0.001(7) -0.005(9) -0.017(8)
C8 0.023(7) 0.009(6) 0.018(7) -0.010(6) 0.004(6) 0.000(5)
C9 0.018(3) 0.022(3) 0.022(3) -0.000(2) 0.008(2) 0.001(2)
C10 0.017(7) 0.012(7) 0.023(7) -0.003(5) 0.007(6) -0.004(5)
C11 0.022(8) 0.025(7) 0.030(9) -0.004(6) 0.010(7) 0.000(6)
C13 0.018(3) 0.022(3) 0.022(3) -0.000(2) 0.008(2) 0.001(2)
C15 0.017(7) 0.017(7) 0.027(8) -0.005(6) 0.000(6) -0.010(6)
C16 0.024(7) 0.019(6) 0.021(8) -0.004(6) 0.005(6) 0.005(5)
C17 0.018(7) 0.013(6) 0.020(7) 0.003(5) 0.004(6) -0.002(5)
C18 0.021(2) 0.032(2) 0.053(3) -0.0013(19) 0.011(2) -0.005(2)
C20 0.018(3) 0.022(3) 0.022(3) -0.000(2) 0.008(2) 0.001(2)
C21 0.021(2) 0.032(2) 0.053(3) -0.0013(19) 0.011(2) -0.005(2)
C22 0.033(8) 0.017(6) 0.015(7) -0.006(6) 0.007(6) -0.003(5)
C23 0.022(7) 0.041(9) 0.017(7) -0.007(6) 0.001(6) -0.001(6)
C24 0.019(7) 0.041(8) 0.028(9) 0.005(6) 0.005(6) 0.005(6)
C25 0.007(6) 0.011(6) 0.031(8) 0.005(5) 0.005(5) -0.003(5)
C27 0.018(7) 0.017(7) 0.037(9) -0.003(5) -0.007(6) -0.001(5)
C29 0.021(2) 0.032(2) 0.053(3) -0.0013(19) 0.011(2) -0.005(2)
C30 0.010(6) 0.022(7) 0.012(7) -0.002(5) -0.000(5) 0.005(5)
C31 0.018(7) 0.028(7) 0.021(8) -0.008(6) 0.004(6) 0.003(6)
C32 0.025(8) 0.036(8) 0.021(8) -0.006(6) 0.011(6) -0.001(6)
C33 0.024(8) 0.026(7) 0.034(9) 0.001(6) 0.010(7) 0.001(6)
C34 0.019(7) 0.028(7) 0.030(9) 0.003(6) 0.009(6) -0.006(6)
C35 0.037(9) 0.031(8) 0.021(8) 0.002(7) 0.003(7) 0.005(6)
C36 0.024(8) 0.021(7) 0.024(8) 0.001(6) 0.006(6) -0.007(6)
C37 0.014(7) 0.026(7) 0.029(8) 0.003(5) 0.006(6) -0.000(5)
C38 0.021(2) 0.032(2) 0.053(3) -0.0013(19) 0.011(2) -0.005(2)
C39 0.015(7) 0.021(7) 0.028(8) -0.002(5) 0.006(6) -0.005(5)
C40 0.019(7) 0.026(7) 0.021(8) 0.002(6) -0.001(6) 0.001(6)
C41 0.059(11) 0.043(11) 0.017(7) 0.001(8) 0.006(7) 0.002(6)
C42 0.012(7) 0.023(7) 0.019(7) 0.004(5) 0.005(5) 0.005(5)
C43 0.021(2) 0.032(2) 0.053(3) -0.0013(19) 0.011(2) -0.005(2)
C44 0.031(8) 0.037(8) 0.024(8) -0.005(7) 0.014(6) -0.004(7)
C45 0.021(7) 0.020(7) 0.022(8) -0.013(6) 0.005(6) -0.007(5)
C46 0.036(10) 0.040(9) 0.048(11) 0.003(7) 0.014(8) 0.001(8)
C48 0.021(2) 0.032(2) 0.053(3) -0.0013(19) 0.011(2) -0.005(2)
C50 0.030(7) 0.031(7) 0.015(7) -0.004(7) 0.009(6) -0.003(6)
C55 0.034(9) 0.027(8) 0.048(10) -0.004(7) 0.010(8) 0.001(7)
C56 0.039(10) 0.035(9) 0.041(10) 0.003(7) 0.006(8) -0.003(7)
C57 0.037(9) 0.038(8) 0.025(9) -0.001(7) -0.003(7) 0.005(6)
C58 0.044(10) 0.031(8) 0.047(11) -0.002(7) 0.006(8) 0.008(7)
C59 0.042(10) 0.030(8) 0.052(11) -0.005(7) 0.017(8) 0.006(7)
C60 0.021(2) 0.032(2) 0.053(3) -0.0013(19) 0.011(2) -0.005(2)
C61 0.021(2) 0.032(2) 0.053(3) -0.0013(19) 0.011(2) -0.005(2)
C62 0.021(2) 0.032(2) 0.053(3) -0.0013(19) 0.011(2) -0.005(2)
C63 0.021(2) 0.032(2) 0.053(3) -0.0013(19) 0.011(2) -0.005(2)
C64 0.021(2) 0.032(2) 0.053(3) -0.0013(19) 0.011(2) -0.005(2)
C65 0.021(2) 0.032(2) 0.053(3) -0.0013(19) 0.011(2) -0.005(2)
C66 0.005(6) 0.016(6) 0.018(7) 0.000(5) 0.005(5) -0.003(5)
C67 0.018(3) 0.022(3) 0.022(3) -0.000(2) 0.008(2) 0.001(2)
C68 0.018(3) 0.022(3) 0.022(3) -0.000(2) 0.008(2) 0.001(2)
C69 0.018(3) 0.022(3) 0.022(3) -0.000(2) 0.008(2) 0.001(2)
C70 0.040(11) 0.049(10) 0.067(13) 0.014(9) -0.009(10) -0.003(9)

loop_
_atom_type_symbol
_atom_type_description
_atom_type_scat_dispersion_real
_atom_type_scat_dispersion_imag
_atom_type_scat_source
C C 0.0033 0.0016
;
International Tables for Crystallography
(Vol. C, Tables 4.2.6.8 and 6.1.1.4)
;
H H 0.0000 0.0000
;
International Tables for Crystallography
(Vol. C, Table 6.1.1.4)
;
N N 0.0061 0.0033
;
International Tables for Crystallography
(Vol. C, Tables 4.2.6.8 and 6.1.1.4)
;
O O 0.0106 0.0060
;
International Tables for Crystallography
(Vol. C, Tables 4.2.6.8 and 6.1.1.4)
;
Pt Pt -1.7033 8.3905
;
International Tables for Crystallography
(Vol. C, Tables 4.2.6.8 and 6.1.1.4)
;

loop_
_geom_angle_atom_site_label_1
_geom_angle_atom_site_label_2
_geom_angle_atom_site_label_3
_geom_angle
_geom_angle_publ_flag
O26 Pt1 O53 176.1(3) yes
O26 Pt1 N4 90.2(3) yes
O26 Pt1 N14 90.1(4) yes
O53 Pt1 N4 88.6(3) yes
O53 Pt1 N14 91.3(3) yes
N4 Pt1 N14 177.4(4) yes
O51 Pt2 O52 178.9(4) yes
O51 Pt2 N12 89.4(4) yes
O51 Pt2 N19 90.8(4) yes
O52 Pt2 N12 91.5(4) yes
O52 Pt2 N19 88.3(4) yes
N12 Pt2 N19 178.8(4) yes
Pt1 O26 C20 125.1(7) yes
Pt2 O51 C8 126.9(8) yes
Pt2 O52 C15 127.6(9) yes
Pt1 O53 C66 125.5(7) yes
Pt1 N4 N28 124.8(6) yes
Pt1 N4 C30 123.8(8) yes
N28 N4 C30 111.2(10) yes
Pt2 N12 N49 126.3(7) yes
Pt2 N12 C45 122.7(9) yes
N49 N12 C45 111.0(9) yes
Pt1 N14 N54 125.8(7) yes
Pt1 N14 C17 124.2(8) yes
N54 N14 C17 110.1(9) yes
Pt2 N19 N47 124.0(7) yes
Pt2 N19 C39 124.2(10) yes
N47 N19 C39 111.7(10) yes
N4 N28 C18 111.3(9) yes
N4 N28 C22 111.0(10) yes
C18 N28 C22 115.1(9) yes
N19 N47 C6 110.8(9) yes
N19 N47 C11 111.0(10) yes
C6 N47 C11 117.3(11) yes
N12 N49 C5 110.8(9) yes
N12 N49 C33 109.8(9) yes
C5 N49 C33 115.1(11) yes
N14 N54 C29 110.5(10) yes
N14 N54 C34 110.8(9) yes
C29 N54 C34 115.5(10) yes
C15 C3 C40 119.5(13) yes
C15 C3 C45 123.3(11) yes
C40 C3 C45 117.1(11) yes
N49 C5 C31 113.5(11) yes
N47 C6 C46 112.2(11) yes
C46 C7 C70 113.4(14) yes
O51 C8 C10 125.1(12) yes
O51 C8 C50 117.1(11) yes
C10 C8 C50 117.8(11) yes
C13 C9 C20 118.6(11) yes
C13 C9 C30 117.7(11) yes
C20 C9 C30 123.2(11) yes
C8 C10 C27 119.2(12) yes
C8 C10 C39 124.3(11) yes
C27 C10 C39 116.3(11) yes
C9 C13 C67 122.4(11) yes
O52 C15 C3 124.0(13) yes
O52 C15 C24 117.3(12) yes
C3 C15 C24 118.8(12) yes
C36 C16 C37 117.2(12) yes
N14 C17 C25 126.3(12) yes
N28 C18 C48 112.4(11) yes
O26 C20 C9 124.5(11) yes
O26 C20 C69 117.7(11) yes
C9 C20 C69 117.7(11) yes
C38 C21 C65 113.9(12) yes
C27 C23 C44 119.1(12) yes
C15 C24 C32 121.3(13) yes
C17 C25 C36 116.7(11) yes
C17 C25 C66 124.5(11) yes
C36 C25 C66 118.8(10) yes
C10 C27 C23 121.0(12) yes
N54 C29 C38 112.6(11) yes
N4 C30 C9 127.4(12) yes
C5 C31 C41 113.3(11) yes
C24 C32 C35 121.3(14) yes
C32 C35 C40 118.9(12) yes
C16 C36 C25 122.8(12) yes
C16 C37 C42 123.0(11) yes
C21 C38 C29 112.7(12) yes
N19 C39 C10 127.5(12) yes
C3 C40 C35 120.2(12) yes
C31 C41 C55 115.6(12) yes
C37 C42 C66 119.8(12) yes
C60 C43 C61 114.2(12) yes
C23 C44 C50 121.8(13) yes
N12 C45 C3 129.1(11) yes
C6 C46 C7 114.1(13) yes
C18 C48 C60 113.7(11) yes
C8 C50 C44 121.1(12) yes
C41 C55 C56 114.8(12) yes
C55 C56 C57 115.4(12) yes
C56 C57 C58 112.6(12) yes
C57 C58 C59 115.4(12) yes
C58 C59 C70 112.9(13) yes
C43 C60 C48 111.9(11) yes
C43 C61 C62 115.0(13) yes
C61 C62 C63 117.0(12) yes
C62 C63 C64 120.0(13) yes
C63 C64 C65 114.3(11) yes
C21 C65 C64 111.1(12) yes
O53 C66 C25 124.5(10) yes
O53 C66 C42 116.8(11) yes
C25 C66 C42 118.6(11) yes
C13 C67 C68 118.5(11) yes
C67 C68 C69 120.8(12) yes
C20 C69 C68 122.0(12) yes
C7 C70 C59 116.6(15) yes

loop_
_geom_bond_atom_site_label_1
_geom_bond_atom_site_label_2
_geom_bond_distance
_geom_bond_publ_flag
Pt1 O26 1.999(7) yes
Pt1 O53 1.998(8) yes
Pt1 N4 2.033(10) yes
Pt1 N14 2.017(10) yes
Pt2 O51 2.003(9) yes
Pt2 O52 1.978(9) yes
Pt2 N12 2.031(9) yes
Pt2 N19 2.043(10) yes
O26 C20 1.308(14) yes
O51 C8 1.317(13) yes
O52 C15 1.319(16) yes
O53 C66 1.306(15) yes
N4 N28 1.457(14) yes
N4 C30 1.285(14) yes
N12 N49 1.456(15) yes
N12 C45 1.303(16) yes
N14 N54 1.454(13) yes
N14 C17 1.308(15) yes
N19 N47 1.463(17) yes
N19 C39 1.303(17) yes
N28 C18 1.464(17) yes
N28 C22 1.464(16) yes
N47 C6 1.473(16) yes
N47 C11 1.431(17) yes
N49 C5 1.452(16) yes
N49 C33 1.462(17) yes
N54 C29 1.485(18) yes
N54 C34 1.449(17) yes
C3 C15 1.414(18) yes
C3 C40 1.426(17) yes
C3 C45 1.42(2) yes
C5 C31 1.535(18) yes
C6 C46 1.488(19) yes
C7 C46 1.53(2) yes
C7 C70 1.50(2) yes
C8 C10 1.405(17) yes
C8 C50 1.423(19) yes
C9 C13 1.407(17) yes
C9 C20 1.422(18) yes
C9 C30 1.419(17) yes
C10 C27 1.429(18) yes
C10 C39 1.41(2) yes
C13 C67 1.367(18) yes
C15 C24 1.39(2) yes
C16 C36 1.380(17) yes
C16 C37 1.385(19) yes
C17 C25 1.431(16) yes
C18 C48 1.505(19) yes
C20 C69 1.408(17) yes
C21 C38 1.53(2) yes
C21 C65 1.506(18) yes
C23 C27 1.37(2) yes
C23 C44 1.385(18) yes
C24 C32 1.383(18) yes
C25 C36 1.404(18) yes
C25 C66 1.410(17) yes
C29 C38 1.481(19) yes
C31 C41 1.491(18) yes
C32 C35 1.391(19) yes
C35 C40 1.40(2) yes
C37 C42 1.373(18) yes
C41 C55 1.51(2) yes
C42 C66 1.418(16) yes
C43 C60 1.539(19) yes
C43 C61 1.555(18) yes
C44 C50 1.355(17) yes
C48 C60 1.525(18) yes
C55 C56 1.510(19) yes
C56 C57 1.53(2) yes
C57 C58 1.51(2) yes
C58 C59 1.53(2) yes
C59 C70 1.48(2) yes
C61 C62 1.47(2) yes
C62 C63 1.56(2) yes
C63 C64 1.45(2) yes
C64 C65 1.58(2) yes
C67 C68 1.403(18) yes
C68 C69 1.357(17) yes
